data_1533515
loop_
_publ_author_name
'Armbruster, T.'
'Simoncic, P.'
'Doebelin, N.'
'Yang Ping'
'Malsy, A.'

_publ_section_title
;
 Cu(2+)-acetate and Cu(2+)-ammine exchanged heulandite: a structural
 comparison
;
_journal_name_full 'Microporous and Mesoporous Materials'
_journal_page_first 121
_journal_page_last 131
_journal_volume 57
_journal_year 2003
_chemical_formula_sum 'Al8 Cu3.62 H61.84 O102.24 Si28'
_chemical_name_systematic 'Cu3.62 (H3 O)1.36 (Al8 Si28 O72) (H2 O)28.88'
_space_group_IT_number 12
_symmetry_space_group_name_Hall '-C 2y'
_symmetry_space_group_name_H-M 'C 1 2/m 1'
_cell_angle_alpha 90
_cell_angle_beta 115.88
_cell_angle_gamma 90
_cell_formula_units_Z 1
_cell_length_a 17.639
_cell_length_b 18.011
_cell_length_c 7.426
_cell_volume 2122.606
_citation_journal_id_ASTM MIMMFJ
_cod_data_source_file Armbruster_MIMMFJ_2003_486.cif
_cod_data_source_block H61.84Al8Cu3.62O102.24Si28
_cod_original_formula_sum 'H61.84 Al8 Cu3.62 O102.24 Si28'
_cod_database_code 1533515

loop_
_symmetry_equiv_pos_as_xyz
x,y,z
-x,y,-z
-x,-y,-z
x,-y,z
x+1/2,y+1/2,z
-x+1/2,y+1/2,-z
-x+1/2,-y+1/2,-z
x+1/2,-y+1/2,z

loop_
_atom_site_label
_atom_site_type_symbol
_atom_site_fract_x
_atom_site_fract_y
_atom_site_fract_z
_atom_site_occupancy
_atom_site_U_iso_or_equiv
O19 O-2 0.541 0 0.22 0.35 0.0
O15 O-2 -0.074 0 0.019 0.35 0.0
O18 O-2 0.475 0 0.425 0.22 0.0
O11 O-2 0.1281 0 0.667 1 0.0
O10 O-2 0.3761 0.1295 0.5771 1 0.0
O14 O-2 0.064 0 0.135 0.42 0.0
O16 O-2 0.2864 0 0.031 0.98 0.0
O22 O-2 0.537 0.038 0.158 0.28 0.0
O2 O-2 0.2704 0.3794 0.3896 1 0.0
O17 O-2 0.3999 0.1017 0.026 0.88 0.0
O13 O-2 -0.0031 0.1043 0.403 0.355 0.0
O5 O-2 0.5 0.1717 0.5 1 0.0
O1 O-2 0.2998 0 0.5367 1 0.0
O21 O-2 0.515 0 0.071 0.24 0.0
O8 O-2 0.011 0.2747 0.1851 1 0.0
Cu4 Cu+2 0.2031 0 0.054 0.056 0.0
O3 O-2 0.3164 0.3445 0.1133 1 0.0
Si2 Si+4 0.29474 0.30891 0.2875 1 0.0
O7 O-2 0.3802 0.2697 0.4547 1 0.0
O12 O-2 0.033 0.063 0.318 0.355 0.0
Cu2 Cu+2 0 0 0.641 0.05 0.0
Cu3 Cu+2 0 0.077 0 0.052 0.0
O4 O-2 0.2294 0.1029 0.2473 1 0.0
Al1 Al+3 0.2832 0.08897 0.4918 1 0.0
O6 O-2 0.0807 0.1665 0.0567 1 0.0
Si3 Si+4 0.43357 0.20016 0.5829 1 0.0
O9 O-2 0.2164 0.251 0.1919 1 0.0
Cu1 Cu+2 0 0 0.5 0.71 0.0
Si1 Si+4 0.17888 0.17058 0.0973 1 0.0
Si4 Si+4 0 0.22107 0 1 0.0
Cu5 Cu+2 0.4055 0 0.0549 0.392 0.0
O20 O-2 0.508 0 0.334 0.26 0.0
